data_4337911
loop_
_publ_author_name
'Phanopoulos, Andreas'
'Brown, Neil J.'
'White, Andrew J. P.'
'Long, Nicholas J.'
'Miller, Philip W.'

_publ_section_title
;
 Synthesis, Characterization, and Reactivity of Ruthenium Hydride
 Complexes of N-Centered Triphosphine Ligands.
;
_journal_issue 7
_journal_name_full 'Inorganic chemistry'
_journal_page_first 3742
_journal_paper_doi 10.1021/ic500030k
_journal_volume 53
_journal_year 2014
_chemical_formula_moiety 'C57 H53 N P4 Ru, 0.5(C6 H14 O3)'
_chemical_formula_sum 'C60 H60 N O1.5 P4 Ru'
_chemical_formula_weight 1044.04
_chemical_name_systematic
; 
 ? 
;
_space_group_crystal_system monoclinic
_space_group_IT_number 14
_space_group_name_Hall '-P 2ybc'
_space_group_name_H-M_alt 'P 1 21/c 1'
_symmetry_space_group_name_Hall '-P 2ybc'
_symmetry_space_group_name_H-M 'P 1 21/c 1'
_atom_sites_solution_hydrogens mixed
_audit_creation_method SHELXL-2013
_cell_angle_alpha 90
_cell_angle_beta 102.4134(17)
_cell_angle_gamma 90
_cell_formula_units_Z 4
_cell_length_a 12.2200(2)
_cell_length_b 20.1647(3)
_cell_length_c 22.2859(3)
_cell_measurement_reflns_used 14110
_cell_measurement_temperature 173
_cell_measurement_theta_max 28.9000
_cell_measurement_theta_min 2.6820
_cell_volume 5363.15(14)
_computing_cell_refinement CrysAlisPro,
_computing_data_collection CrysAlisPro,
_computing_data_reduction CrysAlisPro,
_computing_molecular_graphics 'Bruker SHELXTL'
_computing_publication_material 'CIFTAB-2013 (Sheldrick, 2013)'
_computing_structure_refinement 'SHELXL-2013 (Sheldrick, 2013)'
_computing_structure_solution 'SHELXS-2013 (Sheldrick, 2013)'
_diffrn_ambient_temperature 173
_diffrn_detector_area_resol_mean 16.0382
_diffrn_measured_fraction_theta_full 0.999
_diffrn_measured_fraction_theta_max 0.872
_diffrn_measurement_device_type 'Agilent Xcalibur 3 E'
_diffrn_measurement_method 'omega scans'
_diffrn_radiation_type MoK\a
_diffrn_radiation_wavelength 0.71073
_diffrn_reflns_av_R_equivalents 0.0275
_diffrn_reflns_av_unetI/netI 0.0362
_diffrn_reflns_Laue_measured_fraction_full 0.999
_diffrn_reflns_Laue_measured_fraction_max 0.872
_diffrn_reflns_limit_h_max 13
_diffrn_reflns_limit_h_min -15
_diffrn_reflns_limit_k_max 25
_diffrn_reflns_limit_k_min -25
_diffrn_reflns_limit_l_max 25
_diffrn_reflns_limit_l_min -27
_diffrn_reflns_number 39598
_diffrn_reflns_point_group_measured_fraction_full 0.999
_diffrn_reflns_point_group_measured_fraction_max 0.872
_diffrn_reflns_theta_full 25.242
_diffrn_reflns_theta_max 29.164
_diffrn_reflns_theta_min 2.226
_diffrn_source 'Enhance (Mo) X-ray Source'
_exptl_absorpt_coefficient_mu 0.453
_exptl_absorpt_correction_T_max 0.981
_exptl_absorpt_correction_T_min 0.917
_exptl_absorpt_correction_type analytical
_exptl_absorpt_process_details
; 
CrysAlisPro, Agilent Technologies, 
Version 1.171.36.28 (release 01-02-2013 CrysAlis171 .NET) 
(compiled Feb  1 2013,16:14:44) 
Analytical numeric absorption correction using a multifaceted crystal 
model based on expressions derived by R.C. Clark & J.S. Reid. 
(Clark, R. C. & Reid, J. S. (1995). Acta Cryst. A51, 887-897) 
;
_exptl_crystal_colour 'Pale yellow'
_exptl_crystal_density_diffrn 1.293
_exptl_crystal_description tablets
_exptl_crystal_F_000 2172
_exptl_crystal_size_max 0.22
_exptl_crystal_size_mid 0.15
_exptl_crystal_size_min 0.04
_platon_squeeze_details
;
SQUEEZE suggested 161 e/cell = 40.3 e/asu
The solvents used were ether (C4H10O, 42e), diglyme (C6H14O3, 74e) and
methanol (CH4O, 18e).
Before the use of SQUEEZE the solvent most resembled diglyme, though
translationally disordered ether would look very similar.
1/2diglyme = 37e, so this was used as the solvent present.
 
So, the atom list is low by 1/2(C6 H14 O3) = C3 H7 O1.5, and the UNIT
is low by C12 H28 O6, i.e. C228 H212 N4 O0 P16 Ru4
;
_refine_diff_density_max 0.415
_refine_diff_density_min -0.448
_refine_diff_density_rms 0.097
_refine_ls_extinction_method none
_refine_ls_goodness_of_fit_ref 1.096
_refine_ls_hydrogen_treatment mixed
_refine_ls_matrix_type full
_refine_ls_number_parameters 576
_refine_ls_number_reflns 12637
_refine_ls_number_restraints 0
_refine_ls_restrained_S_all 1.096
_refine_ls_R_factor_all 0.0489
_refine_ls_R_factor_gt 0.0347
_refine_ls_shift/su_max 0.001
_refine_ls_shift/su_mean 0.000
_refine_ls_structure_factor_coef Fsqd
_refine_ls_weighting_details
; 
 w=1/[\s^2^(Fo^2^)+(0.0589P)^2^+0.2997P] 
 where P=(Fo^2^+2Fc^2^)/3 
;
_refine_ls_weighting_scheme calc
_refine_ls_wR_factor_gt 0.0960
_refine_ls_wR_factor_ref 0.1040
_reflns_Friedel_coverage 0.000
_reflns_number_gt 10085
_reflns_number_total 12637
_reflns_threshold_expression 'I > 2\s(I)'
_cod_data_source_file ic500030k_si_002.cif
_cod_data_source_block 5
_cod_depositor_comments 'Adding full bibliography for 4337910--4337915.cif.'
_cod_original_formula_sum 'C60 H60 N O1.50 P4 Ru'
_cod_database_code 4337911
_shelx_space_group_comment
; 
The symmetry employed for this shelxl refinement is uniquely defined 
by the following loop, which should always be used as a source of 
symmetry information in preference to the above space-group names. 
They are only intended as comments. 
;
_shelxl_version_number 2013-2

loop_
_space_group_symop_operation_xyz
'x, y, z'
'-x, y+1/2, -z+1/2'
'-x, -y, -z'
'x, -y-1/2, z-1/2'

loop_
_atom_site_label
_atom_site_type_symbol
_atom_site_fract_x
_atom_site_fract_y
_atom_site_fract_z
_atom_site_U_iso_or_equiv
_atom_site_adp_type
_atom_site_occupancy
_atom_site_site_symmetry_order
_atom_site_calc_flag
_atom_site_refinement_flags_posn
_atom_site_refinement_flags_adp
Ru Ru 0.40314(2) 0.19767(2) 0.36484(2) 0.01813(6) Uani 1 1 d . .
H1A H 0.285(2) 0.2283(12) 0.3745(11) 0.037(7) Uiso 1 1 d . .
H1B H 0.441(3) 0.1874(13) 0.4369(13) 0.048(8) Uiso 1 1 d . .
N1 N 0.56841(17) 0.29602(8) 0.29293(9) 0.0257(4) Uani 1 1 d . .
C2 C 0.5393(2) 0.34089(11) 0.33807(10) 0.0280(5) Uani 1 1 d . .
H2A H 0.4867 0.3748 0.3164 0.034 Uiso 1 1 calc R U
H2B H 0.6080 0.3641 0.3596 0.034 Uiso 1 1 calc R U
P3 P 0.47388(5) 0.29890(3) 0.39654(3) 0.02142(12) Uani 1 1 d . .
C4 C 0.47633(19) 0.27896(11) 0.24251(10) 0.0260(5) Uani 1 1 d . .
H4A H 0.5080 0.2569 0.2104 0.031 Uiso 1 1 calc R U
H4B H 0.4411 0.3207 0.2246 0.031 Uiso 1 1 calc R U
P5 P 0.36152(5) 0.22351(3) 0.26044(2) 0.02124(12) Uani 1 1 d . .
C6 C 0.64410(19) 0.24246(10) 0.31898(10) 0.0258(5) Uani 1 1 d . .
H6A H 0.7027 0.2614 0.3523 0.031 Uiso 1 1 calc R U
H6B H 0.6818 0.2264 0.2866 0.031 Uiso 1 1 calc R U
P7 P 0.58107(5) 0.16822(3) 0.35122(2) 0.02062(12) Uani 1 1 d . .
C8 C 0.5810(2) 0.30270(10) 0.46926(11) 0.0273(5) Uani 1 1 d . .
C9 C 0.6893(2) 0.32638(14) 0.47522(14) 0.0422(6) Uani 1 1 d . .
H9A H 0.7142 0.3406 0.4398 0.051 Uiso 1 1 calc R U
C10 C 0.7618(3) 0.32952(16) 0.53241(16) 0.0561(8) Uani 1 1 d . .
H10A H 0.8361 0.3453 0.5357 0.067 Uiso 1 1 calc R U
C11 C 0.7267(3) 0.30980(15) 0.58461(15) 0.0541(9) Uani 1 1 d . .
H11A H 0.7760 0.3126 0.6238 0.065 Uiso 1 1 calc R U
C12 C 0.6202(3) 0.28625(14) 0.57913(13) 0.0466(7) Uani 1 1 d . .
H12A H 0.5954 0.2722 0.6147 0.056 Uiso 1 1 calc R U
C13 C 0.5478(2) 0.28266(12) 0.52192(11) 0.0361(6) Uani 1 1 d . .
H13A H 0.4741 0.2661 0.5189 0.043 Uiso 1 1 calc R U
C14 C 0.38659(19) 0.36768(10) 0.41402(10) 0.0240(5) Uani 1 1 d . .
C15 C 0.4381(2) 0.42888(11) 0.43220(10) 0.0293(5) Uani 1 1 d . .
H15A H 0.5170 0.4332 0.4373 0.035 Uiso 1 1 calc R U
C16 C 0.3752(2) 0.48303(11) 0.44277(10) 0.0322(5) Uani 1 1 d . .
H16A H 0.4110 0.5242 0.4547 0.039 Uiso 1 1 calc R U
C17 C 0.2627(2) 0.47739(12) 0.43613(12) 0.0424(7) Uani 1 1 d . .
H17A H 0.2198 0.5147 0.4433 0.051 Uiso 1 1 calc R U
C18 C 0.2099(2) 0.41714(13) 0.41885(14) 0.0467(7) Uani 1 1 d . .
H18A H 0.1311 0.4132 0.4145 0.056 Uiso 1 1 calc R U
C19 C 0.2723(2) 0.36271(12) 0.40793(12) 0.0343(6) Uani 1 1 d . .
H19A H 0.2359 0.3216 0.3961 0.041 Uiso 1 1 calc R U
C20 C 0.23534(19) 0.27240(11) 0.22704(10) 0.0245(5) Uani 1 1 d . .
C21 C 0.2222(2) 0.33382(11) 0.25359(11) 0.0315(5) Uani 1 1 d . .
H21A H 0.2806 0.3505 0.2852 0.038 Uiso 1 1 calc R U
C22 C 0.1260(2) 0.37053(13) 0.23469(12) 0.0387(6) Uani 1 1 d . .
H22A H 0.1189 0.4123 0.2532 0.046 Uiso 1 1 calc R U
C23 C 0.0395(2) 0.34711(13) 0.18903(12) 0.0410(6) Uani 1 1 d . .
H23A H -0.0270 0.3724 0.1764 0.049 Uiso 1 1 calc R U
C24 C 0.0510(2) 0.28675(14) 0.16212(12) 0.0393(6) Uani 1 1 d . .
H24A H -0.0080 0.2705 0.1306 0.047 Uiso 1 1 calc R U
C25 C 0.1484(2) 0.24924(12) 0.18078(11) 0.0323(5) Uani 1 1 d . .
H25A H 0.1554 0.2077 0.1618 0.039 Uiso 1 1 calc R U
C26 C 0.35400(19) 0.15925(10) 0.20104(10) 0.0244(5) Uani 1 1 d . .
C27 C 0.3489(2) 0.09328(11) 0.21745(10) 0.0278(5) Uani 1 1 d . .
H27A H 0.3471 0.0823 0.2587 0.033 Uiso 1 1 calc R U
C28 C 0.3463(2) 0.04270(12) 0.17461(12) 0.0357(6) Uani 1 1 d . .
H28A H 0.3428 -0.0023 0.1866 0.043 Uiso 1 1 calc R U
C29 C 0.3487(2) 0.05839(13) 0.11467(12) 0.0375(6) Uani 1 1 d . .
H29A H 0.3464 0.0240 0.0853 0.045 Uiso 1 1 calc R U
C30 C 0.3544(2) 0.12384(13) 0.09712(11) 0.0380(6) Uani 1 1 d . .
H30A H 0.3569 0.1344 0.0559 0.046 Uiso 1 1 calc R U
C31 C 0.3563(2) 0.17399(12) 0.13986(11) 0.0320(5) Uani 1 1 d . .
H31A H 0.3592 0.2189 0.1275 0.038 Uiso 1 1 calc R U
C32 C 0.60833(18) 0.10263(10) 0.29844(10) 0.0221(4) Uani 1 1 d . .
C33 C 0.6211(2) 0.03761(11) 0.31988(10) 0.0280(5) Uani 1 1 d . .
H33A H 0.6163 0.0280 0.3610 0.034 Uiso 1 1 calc R U
C34 C 0.6408(2) -0.01330(11) 0.28145(11) 0.0337(6) Uani 1 1 d . .
H34A H 0.6495 -0.0575 0.2966 0.040 Uiso 1 1 calc R U
C35 C 0.6478(2) -0.00035(11) 0.22166(11) 0.0291(5) Uani 1 1 d . .
H35A H 0.6623 -0.0353 0.1959 0.035 Uiso 1 1 calc R U
C36 C 0.63377(19) 0.06355(11) 0.19948(10) 0.0268(5) Uani 1 1 d . .
H36A H 0.6373 0.0727 0.1581 0.032 Uiso 1 1 calc R U
C37 C 0.61436(19) 0.11458(11) 0.23770(10) 0.0250(5) Uani 1 1 d . .
H37A H 0.6050 0.1585 0.2221 0.030 Uiso 1 1 calc R U
C38 C 0.69743(19) 0.14971(11) 0.41716(10) 0.0256(5) Uani 1 1 d . .
C39 C 0.8061(2) 0.14286(13) 0.40817(12) 0.0370(6) Uani 1 1 d . .
H39A H 0.8196 0.1458 0.3678 0.044 Uiso 1 1 calc R U
C40 C 0.8946(2) 0.13185(15) 0.45738(13) 0.0458(7) Uani 1 1 d . .
H40A H 0.9683 0.1270 0.4507 0.055 Uiso 1 1 calc R U
C41 C 0.8762(2) 0.12796(14) 0.51606(12) 0.0427(7) Uani 1 1 d . .
H41A H 0.9373 0.1212 0.5499 0.051 Uiso 1 1 calc R U
C42 C 0.7687(2) 0.13390(12) 0.52577(11) 0.0356(6) Uani 1 1 d . .
H42A H 0.7556 0.1305 0.5662 0.043 Uiso 1 1 calc R U
C43 C 0.6796(2) 0.14498(11) 0.47611(10) 0.0282(5) Uani 1 1 d . .
H43A H 0.6058 0.1493 0.4829 0.034 Uiso 1 1 calc R U
P50 P 0.29678(5) 0.10602(3) 0.37903(2) 0.02032(12) Uani 1 1 d . .
C51 C 0.26368(19) 0.10308(11) 0.45654(10) 0.0251(5) Uani 1 1 d . .
C52 C 0.2542(2) 0.16153(12) 0.48811(11) 0.0311(5) Uani 1 1 d . .
H52A H 0.2695 0.2027 0.4710 0.037 Uiso 1 1 calc R U
C53 C 0.2227(2) 0.16049(14) 0.54442(12) 0.0404(6) Uani 1 1 d . .
H53A H 0.2167 0.2009 0.5653 0.048 Uiso 1 1 calc R U
C54 C 0.2001(2) 0.10130(15) 0.57022(12) 0.0433(7) Uani 1 1 d . .
H54A H 0.1788 0.1007 0.6088 0.052 Uiso 1 1 calc R U
C55 C 0.2089(2) 0.04307(14) 0.53951(12) 0.0423(6) Uani 1 1 d . .
H55A H 0.1936 0.0020 0.5570 0.051 Uiso 1 1 calc R U
C56 C 0.2400(2) 0.04385(12) 0.48335(11) 0.0353(6) Uani 1 1 d . .
H56A H 0.2453 0.0032 0.4626 0.042 Uiso 1 1 calc R U
C57 C 0.15065(19) 0.09781(11) 0.33498(10) 0.0272(5) Uani 1 1 d . .
C58 C 0.1046(2) 0.14708(15) 0.29576(14) 0.0516(8) Uani 1 1 d . .
H58A H 0.1495 0.1838 0.2893 0.062 Uiso 1 1 calc R U
C59 C -0.0076(3) 0.1445(2) 0.26484(18) 0.0775(12) Uani 1 1 d . .
H59A H -0.0381 0.1795 0.2379 0.093 Uiso 1 1 calc R U
C60 C -0.0743(3) 0.09162(18) 0.27314(17) 0.0642(10) Uani 1 1 d . .
H60A H -0.1498 0.0889 0.2508 0.077 Uiso 1 1 calc R U
C61 C -0.0301(2) 0.04348(15) 0.31388(14) 0.0487(7) Uani 1 1 d . .
H61A H -0.0759 0.0077 0.3212 0.058 Uiso 1 1 calc R U
C62 C 0.0812(2) 0.04597(13) 0.34485(13) 0.0405(6) Uani 1 1 d . .
H62A H 0.1105 0.0119 0.3732 0.049 Uiso 1 1 calc R U
C63 C 0.3500(2) 0.02089(10) 0.37380(10) 0.0247(5) Uani 1 1 d . .
C64 C 0.3080(2) -0.02251(11) 0.32591(11) 0.0345(6) Uani 1 1 d . .
H64A H 0.2456 -0.0098 0.2947 0.041 Uiso 1 1 calc R U
C65 C 0.3571(3) -0.08489(12) 0.32348(13) 0.0447(7) Uani 1 1 d . .
H65A H 0.3292 -0.1138 0.2900 0.054 Uiso 1 1 calc R U
C66 C 0.4454(3) -0.10452(12) 0.36905(13) 0.0430(7) Uani 1 1 d . .
H66A H 0.4771 -0.1474 0.3677 0.052 Uiso 1 1 calc R U
C67 C 0.4879(2) -0.06216(12) 0.41672(12) 0.0375(6) Uani 1 1 d . .
H67A H 0.5486 -0.0759 0.4485 0.045 Uiso 1 1 calc R U
C68 C 0.4422(2) 0.00070(11) 0.41835(11) 0.0294(5) Uani 1 1 d . .
H68A H 0.4744 0.0304 0.4504 0.035 Uiso 1 1 calc R U

loop_
_atom_site_aniso_label
_atom_site_aniso_U_11
_atom_site_aniso_U_22
_atom_site_aniso_U_33
_atom_site_aniso_U_23
_atom_site_aniso_U_13
_atom_site_aniso_U_12
Ru 0.01938(10) 0.01815(9) 0.01677(9) -0.00037(6) 0.00367(6) -0.00142(6)
N1 0.0288(11) 0.0239(9) 0.0259(10) 0.0001(7) 0.0094(8) -0.0041(7)
C2 0.0326(13) 0.0232(11) 0.0310(13) -0.0026(8) 0.0128(10) -0.0067(9)
P3 0.0224(3) 0.0204(3) 0.0216(3) -0.00204(19) 0.0050(2) -0.0022(2)
C4 0.0300(13) 0.0263(11) 0.0235(12) 0.0033(8) 0.0098(9) -0.0016(9)
P5 0.0237(3) 0.0216(3) 0.0182(3) 0.00121(19) 0.0040(2) -0.0007(2)
C6 0.0221(12) 0.0262(11) 0.0303(12) -0.0017(8) 0.0083(9) -0.0035(9)
P7 0.0200(3) 0.0227(3) 0.0191(3) -0.00147(19) 0.0041(2) -0.0011(2)
C8 0.0248(12) 0.0224(11) 0.0320(13) -0.0082(8) 0.0003(10) 0.0024(9)
C9 0.0332(15) 0.0429(15) 0.0473(17) -0.0050(12) 0.0015(12) -0.0050(12)
C10 0.0299(16) 0.0610(19) 0.068(2) -0.0155(16) -0.0108(15) -0.0073(14)
C11 0.050(2) 0.0596(19) 0.0405(18) -0.0164(13) -0.0177(15) 0.0081(14)
C12 0.0520(19) 0.0516(16) 0.0305(15) -0.0082(12) -0.0039(13) 0.0056(14)
C13 0.0337(14) 0.0394(14) 0.0322(14) -0.0072(10) 0.0004(11) -0.0002(11)
C14 0.0279(12) 0.0235(11) 0.0199(11) -0.0012(8) 0.0038(9) 0.0010(9)
C15 0.0326(13) 0.0284(12) 0.0257(12) -0.0023(9) 0.0039(10) -0.0017(9)
C16 0.0455(16) 0.0257(12) 0.0230(12) -0.0048(8) 0.0020(10) 0.0008(10)
C17 0.0486(18) 0.0319(14) 0.0431(16) -0.0072(11) 0.0021(13) 0.0152(12)
C18 0.0288(15) 0.0426(16) 0.066(2) -0.0064(13) 0.0047(13) 0.0067(11)
C19 0.0293(14) 0.0285(12) 0.0434(15) -0.0044(10) 0.0041(11) 0.0009(10)
C20 0.0270(12) 0.0264(11) 0.0203(11) 0.0060(8) 0.0052(9) 0.0002(9)
C21 0.0361(14) 0.0280(12) 0.0292(13) 0.0038(9) 0.0041(10) 0.0042(10)
C22 0.0484(17) 0.0339(13) 0.0343(14) 0.0065(10) 0.0102(12) 0.0115(11)
C23 0.0341(15) 0.0496(16) 0.0387(15) 0.0134(12) 0.0066(12) 0.0153(12)
C24 0.0309(14) 0.0515(16) 0.0313(14) 0.0066(11) -0.0025(11) 0.0040(11)
C25 0.0347(14) 0.0342(13) 0.0264(12) 0.0020(9) 0.0030(10) 0.0008(10)
C26 0.0236(12) 0.0287(11) 0.0203(11) -0.0011(8) 0.0030(9) 0.0013(9)
C27 0.0288(13) 0.0307(12) 0.0237(12) -0.0031(9) 0.0048(9) -0.0038(9)
C28 0.0373(15) 0.0315(13) 0.0377(15) -0.0076(10) 0.0070(11) -0.0020(10)
C29 0.0379(15) 0.0426(14) 0.0312(14) -0.0156(10) 0.0058(11) -0.0004(11)
C30 0.0390(15) 0.0562(17) 0.0189(12) -0.0046(10) 0.0061(10) -0.0004(12)
C31 0.0348(14) 0.0346(12) 0.0257(12) 0.0032(9) 0.0046(10) -0.0005(10)
C32 0.0174(11) 0.0251(11) 0.0234(11) -0.0028(8) 0.0039(8) -0.0014(8)
C33 0.0327(13) 0.0278(11) 0.0240(12) 0.0021(8) 0.0073(10) -0.0004(9)
C34 0.0450(16) 0.0226(12) 0.0333(14) -0.0011(9) 0.0081(11) 0.0007(10)
C35 0.0308(13) 0.0269(12) 0.0288(13) -0.0079(9) 0.0050(10) -0.0004(9)
C36 0.0262(12) 0.0351(12) 0.0186(11) -0.0018(8) 0.0034(9) 0.0014(9)
C37 0.0256(12) 0.0265(11) 0.0224(11) 0.0010(8) 0.0037(9) 0.0016(9)
C38 0.0234(12) 0.0279(11) 0.0238(12) -0.0043(8) 0.0013(9) -0.0007(9)
C39 0.0263(13) 0.0539(16) 0.0296(14) -0.0049(11) 0.0033(10) -0.0003(11)
C40 0.0212(14) 0.072(2) 0.0418(16) -0.0071(13) 0.0002(11) 0.0013(12)
C41 0.0311(15) 0.0560(17) 0.0335(15) -0.0063(12) -0.0095(11) 0.0031(12)
C42 0.0435(16) 0.0375(13) 0.0227(12) -0.0034(9) 0.0000(11) 0.0032(11)
C43 0.0297(13) 0.0285(12) 0.0257(12) -0.0024(9) 0.0042(10) 0.0023(9)
P50 0.0228(3) 0.0192(3) 0.0191(3) -0.00014(19) 0.0048(2) -0.0013(2)
C51 0.0242(12) 0.0305(11) 0.0214(11) 0.0023(8) 0.0066(9) 0.0006(9)
C52 0.0354(14) 0.0319(13) 0.0281(13) -0.0014(9) 0.0111(10) -0.0012(10)
C53 0.0451(17) 0.0499(16) 0.0290(14) -0.0074(11) 0.0142(12) -0.0008(12)
C54 0.0426(17) 0.0646(18) 0.0265(14) 0.0051(12) 0.0160(12) 0.0032(13)
C55 0.0481(18) 0.0470(16) 0.0365(15) 0.0134(11) 0.0195(13) 0.0004(12)
C56 0.0417(16) 0.0336(13) 0.0341(14) 0.0042(10) 0.0161(12) -0.0006(11)
C57 0.0236(12) 0.0316(12) 0.0269(12) -0.0045(9) 0.0064(9) -0.0038(9)
C58 0.0292(15) 0.0632(19) 0.0558(19) 0.0230(14) -0.0051(13) -0.0129(13)
C59 0.039(2) 0.093(3) 0.086(3) 0.040(2) -0.0187(18) -0.0119(18)
C60 0.0274(16) 0.078(2) 0.079(2) 0.0047(19) -0.0077(16) -0.0139(15)
C61 0.0376(17) 0.0514(17) 0.0592(19) -0.0166(14) 0.0155(14) -0.0202(13)
C62 0.0365(15) 0.0385(14) 0.0466(16) -0.0026(11) 0.0089(12) -0.0133(11)
C63 0.0334(13) 0.0190(10) 0.0246(12) 0.0019(8) 0.0129(9) -0.0004(9)
C64 0.0488(16) 0.0270(12) 0.0286(13) -0.0025(9) 0.0102(11) -0.0003(10)
C65 0.072(2) 0.0296(13) 0.0369(15) -0.0095(10) 0.0219(14) 0.0006(13)
C66 0.064(2) 0.0282(13) 0.0438(16) 0.0034(10) 0.0278(14) 0.0143(12)
C67 0.0433(16) 0.0365(14) 0.0356(14) 0.0077(10) 0.0153(12) 0.0122(11)
C68 0.0321(13) 0.0281(12) 0.0298(13) 0.0020(9) 0.0104(10) 0.0028(9)

loop_
_atom_type_symbol
_atom_type_description
_atom_type_scat_dispersion_real
_atom_type_scat_dispersion_imag
_atom_type_scat_source
C C 0.0033 0.0016 'International Tables Vol C Tables 4.2.6.8 and 6.1.1.4'
H H 0.0000 0.0000 'International Tables Vol C Tables 4.2.6.8 and 6.1.1.4'
N N 0.0061 0.0033 'International Tables Vol C Tables 4.2.6.8 and 6.1.1.4'
O O 0.0106 0.0060 'International Tables Vol C Tables 4.2.6.8 and 6.1.1.4'
P P 0.1023 0.0942 'International Tables Vol C Tables 4.2.6.8 and 6.1.1.4'
Ru Ru -1.2594 0.8363 'International Tables Vol C Tables 4.2.6.8 and 6.1.1.4'

loop_
_geom_angle_atom_site_label_1
_geom_angle_atom_site_label_2
_geom_angle_atom_site_label_3
_geom_angle
P3 Ru P50 149.45(2)
P3 Ru P5 95.54(2)
P50 Ru P5 107.80(2)
P3 Ru P7 88.06(2)
P50 Ru P7 112.31(2)
P5 Ru P7 86.37(2)
C4 N1 C2 114.81(19)
C4 N1 C6 116.91(17)
C2 N1 C6 114.46(18)
N1 C2 P3 113.90(14)
C14 P3 C8 96.68(10)
C14 P3 C2 99.22(10)
C8 P3 C2 105.23(11)
C14 P3 Ru 122.96(7)
C8 P3 Ru 117.37(7)
C2 P3 Ru 112.42(7)
N1 C4 P5 117.46(15)
C26 P5 C20 100.23(10)
C26 P5 C4 100.82(10)
C20 P5 C4 101.02(10)
C26 P5 Ru 121.80(7)
C20 P5 Ru 120.38(7)
C4 P5 Ru 109.18(7)
N1 C6 P7 117.47(15)
C32 P7 C38 98.53(10)
C32 P7 C6 100.40(10)
C38 P7 C6 98.92(10)
C32 P7 Ru 124.41(7)
C38 P7 Ru 121.74(8)
C6 P7 Ru 108.31(7)
C13 C8 C9 117.9(2)
C13 C8 P3 116.70(19)
C9 C8 P3 125.3(2)
C8 C9 C10 120.8(3)
C11 C10 C9 120.4(3)
C12 C11 C10 119.2(3)
C11 C12 C13 120.4(3)
C8 C13 C12 121.3(3)
C19 C14 C15 118.3(2)
C19 C14 P3 123.05(17)
C15 C14 P3 118.59(18)
C16 C15 C14 120.7(2)
C17 C16 C15 120.2(2)
C16 C17 C18 120.2(2)
C19 C18 C17 120.0(3)
C14 C19 C18 120.6(2)
C25 C20 C21 118.2(2)
C25 C20 P5 123.89(17)
C21 C20 P5 117.68(17)
C22 C21 C20 121.0(2)
C21 C22 C23 120.6(2)
C24 C23 C22 119.3(2)
C23 C24 C25 120.6(2)
C20 C25 C24 120.3(2)
C27 C26 C31 118.2(2)
C27 C26 P5 118.98(17)
C31 C26 P5 122.83(17)
C26 C27 C28 121.2(2)
C29 C28 C27 119.6(2)
C28 C29 C30 120.4(2)
C29 C30 C31 119.8(2)
C30 C31 C26 120.9(2)
C37 C32 C33 118.10(19)
C37 C32 P7 123.34(16)
C33 C32 P7 118.54(17)
C34 C33 C32 120.3(2)
C35 C34 C33 120.7(2)
C36 C35 C34 119.7(2)
C35 C36 C37 119.8(2)
C36 C37 C32 121.3(2)
C43 C38 C39 118.7(2)
C43 C38 P7 121.23(18)
C39 C38 P7 119.98(18)
C40 C39 C38 120.6(2)
C41 C40 C39 120.2(3)
C40 C41 C42 119.9(2)
C41 C42 C43 119.7(2)
C38 C43 C42 120.7(2)
C63 P50 C57 101.31(10)
C63 P50 C51 100.30(10)
C57 P50 C51 96.44(10)
C63 P50 Ru 121.08(8)
C57 P50 Ru 120.26(8)
C51 P50 Ru 113.11(7)
C52 C51 C56 117.5(2)
C52 C51 P50 120.13(17)
C56 C51 P50 122.20(18)
C53 C52 C51 120.9(2)
C54 C53 C52 120.6(2)
C55 C54 C53 119.2(2)
C54 C55 C56 120.4(2)
C55 C56 C51 121.4(2)
C58 C57 C62 117.8(2)
C58 C57 P50 119.57(19)
C62 C57 P50 122.28(19)
C57 C58 C59 121.1(3)
C60 C59 C58 120.6(3)
C61 C60 C59 118.7(3)
C60 C61 C62 120.9(3)
C61 C62 C57 120.9(3)
C64 C63 C68 118.2(2)
C64 C63 P50 123.77(18)
C68 C63 P50 117.93(16)
C63 C64 C65 120.3(2)
C66 C65 C64 120.4(2)
C65 C66 C67 120.0(2)
C66 C67 C68 120.0(2)
C67 C68 C63 121.1(2)

loop_
_geom_bond_atom_site_label_1
_geom_bond_atom_site_label_2
_geom_bond_distance
Ru P3 2.2696(5)
Ru P50 2.3197(5)
Ru P5 2.3311(6)
Ru P7 2.3358(6)
N1 C4 1.450(3)
N1 C2 1.453(3)
N1 C6 1.459(3)
C2 P3 1.872(2)
P3 C14 1.842(2)
P3 C8 1.853(2)
C4 P5 1.902(2)
P5 C26 1.841(2)
P5 C20 1.847(2)
C6 P7 1.894(2)
P7 C32 1.847(2)
P7 C38 1.850(2)
C8 C13 1.382(4)
C8 C9 1.386(4)
C9 C10 1.389(4)
C10 C11 1.382(5)
C11 C12 1.366(5)
C12 C13 1.388(4)
C14 C19 1.377(3)
C14 C15 1.405(3)
C15 C16 1.384(3)
C16 C17 1.356(4)
C17 C18 1.390(4)
C18 C19 1.388(4)
C20 C25 1.392(3)
C20 C21 1.397(3)
C21 C22 1.377(3)
C22 C23 1.382(4)
C23 C24 1.377(4)
C24 C25 1.396(3)
C26 C27 1.385(3)
C26 C31 1.401(3)
C27 C28 1.393(3)
C28 C29 1.379(4)
C29 C30 1.382(4)
C30 C31 1.386(3)
C32 C37 1.392(3)
C32 C33 1.393(3)
C33 C34 1.391(3)
C34 C35 1.379(3)
C35 C36 1.378(3)
C36 C37 1.388(3)
C38 C43 1.380(3)
C38 C39 1.392(3)
C39 C40 1.383(4)
C40 C41 1.376(4)
C41 C42 1.381(4)
C42 C43 1.394(3)
P50 C63 1.848(2)
P50 C57 1.851(2)
P50 C51 1.858(2)
C51 C52 1.390(3)
C51 C56 1.393(3)
C52 C53 1.390(3)
C53 C54 1.378(4)
C54 C55 1.375(4)
C55 C56 1.384(4)
C57 C58 1.362(4)
C57 C62 1.393(3)
C58 C59 1.396(4)
C59 C60 1.380(5)
C60 C61 1.359(4)
C61 C62 1.387(4)
C63 C64 1.390(3)
C63 C68 1.393(3)
C64 C65 1.400(4)
C65 C66 1.371(4)
C66 C67 1.375(4)
C67 C68 1.389(3)

loop_
_platon_squeeze_void_nr
_platon_squeeze_void_average_x
_platon_squeeze_void_average_y
_platon_squeeze_void_average_z
_platon_squeeze_void_volume
_platon_squeeze_void_count_electrons
_platon_squeeze_void_content
1 0.000 0.000 0.000 505 80 ' '
2 0.000 0.500 0.500 505 80 ' '
